data_4022727
loop_
_publ_author_name
'Zhenzhen Dong'
'Xiaozhong Liu'
'Glenn P. A. Yap'
'Joseph M. Fox'

_publ_section_title
;
 Two-Dimensional Scaffolds for the Parallel Alignment of Rod-Shaped
 Conjugated Molecules
;
_journal_name_full 'Journal of Organic Chemistry'
_journal_page_first 617
_journal_page_last 625
_journal_paper_doi 10.1021/jo062261i
_journal_volume 72
_journal_year 2007
_chemical_formula_sum 'C30 H28 N2 O4'
_chemical_formula_weight 480.54
_chemical_name_systematic
; 
 ? 
;
_space_group_IT_number 2
_symmetry_cell_setting triclinic
_symmetry_space_group_name_Hall '-P 1'
_symmetry_space_group_name_H-M 'P -1'
_atom_sites_solution_hydrogens geom
_atom_sites_solution_primary direct
_atom_sites_solution_secondary difmap
_audit_creation_method SHELXL-97
_cell_angle_alpha 71.280(6)
_cell_angle_beta 82.247(5)
_cell_angle_gamma 80.090(5)
_cell_formula_units_Z 1
_cell_length_a 5.925(3)
_cell_length_b 8.413(4)
_cell_length_c 12.849(7)
_cell_measurement_reflns_used 748
_cell_measurement_temperature 120(2)
_cell_measurement_theta_max 25.77
_cell_measurement_theta_min 2.58
_cell_volume 595.4(5)
_computing_cell_refinement 'SMART, Bruker (2000)'
_computing_data_collection 'SMART, Bruker (2000)'
_computing_data_reduction 'XPREP, Bruker (2000)'
_computing_molecular_graphics 'SHELXTL, Bruker (2000)'
_computing_publication_material 'SHELXTL, Bruker (2000)'
_computing_structure_refinement 'SHELXL-97 (Sheldrick, 1997)'
_computing_structure_solution 'SHELXS-97 (Sheldrick, 1990)'
_diffrn_ambient_temperature 120(2)
_diffrn_measured_fraction_theta_full 0.795
_diffrn_measured_fraction_theta_max 0.795
_diffrn_measurement_device_type 'CCD area detector'
_diffrn_measurement_method 'phi and omega scans'
_diffrn_radiation_monochromator graphite
_diffrn_radiation_source 'fine-focus sealed tube'
_diffrn_radiation_type MoK\a
_diffrn_radiation_wavelength 0.71073
_diffrn_reflns_av_R_equivalents 0.0259
_diffrn_reflns_av_sigmaI/netI 0.0702
_diffrn_reflns_limit_h_max 7
_diffrn_reflns_limit_h_min -7
_diffrn_reflns_limit_k_max 9
_diffrn_reflns_limit_k_min -10
_diffrn_reflns_limit_l_max 16
_diffrn_reflns_limit_l_min -16
_diffrn_reflns_number 3314
_diffrn_reflns_theta_full 27.97
_diffrn_reflns_theta_max 27.97
_diffrn_reflns_theta_min 1.68
_diffrn_standards_decay_% <1
_exptl_absorpt_coefficient_mu 0.089
_exptl_absorpt_correction_T_max 0.9973
_exptl_absorpt_correction_T_min 0.9841
_exptl_absorpt_correction_type multi-scan
_exptl_absorpt_process_details 'SADABS, Bruker (2000)'
_exptl_crystal_colour colourless
_exptl_crystal_density_diffrn 1.340
_exptl_crystal_density_meas 0
_exptl_crystal_density_method 'not measured'
_exptl_crystal_description blade
_exptl_crystal_F_000 254
_exptl_crystal_size_max 0.18
_exptl_crystal_size_mid 0.08
_exptl_crystal_size_min 0.03
_refine_diff_density_max 0.270
_refine_diff_density_min -0.264
_refine_diff_density_rms 0.056
_refine_ls_extinction_method none
_refine_ls_goodness_of_fit_ref 1.045
_refine_ls_hydrogen_treatment constr
_refine_ls_matrix_type full
_refine_ls_number_parameters 163
_refine_ls_number_reflns 2274
_refine_ls_number_restraints 0
_refine_ls_restrained_S_all 1.045
_refine_ls_R_factor_all 0.0758
_refine_ls_R_factor_gt 0.0558
_refine_ls_shift/su_max 0.000
_refine_ls_shift/su_mean 0.000
_refine_ls_structure_factor_coef Fsqd
_refine_ls_weighting_details 'calc w=1/[\s^2^(Fo^2^)+(0.0670P)^2^+0.0000P] where P=(Fo^2^+2Fc^2^)/3'
_refine_ls_weighting_scheme calc
_refine_ls_wR_factor_gt 0.1335
_refine_ls_wR_factor_ref 0.1445
_reflns_number_gt 1651
_reflns_number_total 2274
_reflns_threshold_expression >2sigma(I)
_cod_data_source_file jo062261isi20061101_013723.cif
_cod_data_source_block joef002
_cod_depositor_comments
;
The following automatic conversions were performed:
'_symmetry_cell_setting' value 'Triclinic' changed to 'triclinic'
according to '/home/saulius/struct/CIF-dictionaries/cif_core.dic'
dictionary named 'cif_core.dic' version 2.4.1 from 2010-06-29.

Automatic conversion script
Id: cif_fix_enum 1527 2010-12-29 10:47:43Z saulius 
;
_cod_database_code 4022727

loop_
_symmetry_equiv_pos_as_xyz
'x, y, z'
'-x, -y, -z'

loop_
_atom_site_label
_atom_site_type_symbol
_atom_site_fract_x
_atom_site_fract_y
_atom_site_fract_z
_atom_site_U_iso_or_equiv
_atom_site_adp_type
_atom_site_occupancy
_atom_site_symmetry_multiplicity
_atom_site_calc_flag
_atom_site_refinement_flags
N1 N 0.7685(3) 0.5624(2) 0.69223(14) 0.0171(4) Uani 1 1 d .
O1 O 1.0724(3) 0.4842(2) 0.80367(12) 0.0254(4) Uani 1 1 d .
O2 O 0.4287(3) 0.7065(2) 0.61545(13) 0.0258(4) Uani 1 1 d .
C1 C 0.8785(4) 0.5518(3) 0.78504(17) 0.0193(5) Uani 1 1 d .
C2 C 0.7079(4) 0.6384(3) 0.85265(18) 0.0189(5) Uani 1 1 d .
C3 C 0.7260(4) 0.6633(3) 0.95233(18) 0.0231(6) Uani 1 1 d .
H3A H 0.8618 0.6209 0.9898 0.028 Uiso 1 1 calc R
C4 C 0.5369(4) 0.7532(3) 0.99564(19) 0.0266(6) Uani 1 1 d .
H4A H 0.5434 0.7724 1.0640 0.032 Uiso 1 1 calc R
C5 C 0.3391(4) 0.8150(3) 0.93998(19) 0.0275(6) Uani 1 1 d .
H5A H 0.2129 0.8763 0.9710 0.033 Uiso 1 1 calc R
C6 C 0.3220(4) 0.7891(3) 0.84012(18) 0.0237(6) Uani 1 1 d .
H6A H 0.1861 0.8301 0.8026 0.028 Uiso 1 1 calc R
C7 C 0.5116(4) 0.7008(3) 0.79754(17) 0.0184(5) Uani 1 1 d .
C8 C 0.5494(4) 0.6616(3) 0.69068(18) 0.0195(5) Uani 1 1 d .
C9 C 0.8855(4) 0.5212(3) 0.59604(17) 0.0173(5) Uani 1 1 d .
C10 C 0.8893(3) 0.3633(3) 0.57957(17) 0.0165(5) Uani 1 1 d .
C11 C 1.0077(3) 0.3495(3) 0.48027(17) 0.0180(5) Uani 1 1 d .
H11A H 1.0155 0.2460 0.4642 0.022 Uiso 1 1 calc R
C12 C 0.7741(4) 0.2146(3) 0.65968(17) 0.0196(5) Uani 1 1 d .
C13 C 0.8604(4) 0.1639(3) 0.77556(18) 0.0240(6) Uani 1 1 d .
H13A H 1.0278 0.1332 0.7705 0.036 Uiso 1 1 calc R
H13B H 0.7885 0.0668 0.8243 0.036 Uiso 1 1 calc R
H13C H 0.8196 0.2595 0.8055 0.036 Uiso 1 1 calc R
C14 C 0.5109(4) 0.2631(3) 0.66716(19) 0.0252(6) Uani 1 1 d .
H14A H 0.4567 0.2946 0.5935 0.038 Uiso 1 1 calc R
H14B H 0.4698 0.3593 0.6966 0.038 Uiso 1 1 calc R
H14C H 0.4386 0.1664 0.7162 0.038 Uiso 1 1 calc R
C15 C 0.8294(4) 0.0573(3) 0.62046(19) 0.0252(6) Uani 1 1 d .
H15A H 0.7784 0.0848 0.5465 0.038 Uiso 1 1 calc R
H15B H 0.7495 -0.0338 0.6715 0.038 Uiso 1 1 calc R
H15C H 0.9956 0.0203 0.6183 0.038 Uiso 1 1 calc R

loop_
_atom_site_aniso_label
_atom_site_aniso_U_11
_atom_site_aniso_U_22
_atom_site_aniso_U_33
_atom_site_aniso_U_23
_atom_site_aniso_U_13
_atom_site_aniso_U_12
N1 0.0161(10) 0.0191(10) 0.0184(9) -0.0110(8) 0.0012(7) 0.0001(8)
O1 0.0196(9) 0.0317(10) 0.0269(9) -0.0143(7) -0.0022(7) 0.0013(7)
O2 0.0232(9) 0.0301(10) 0.0261(9) -0.0117(7) -0.0062(7) -0.0001(7)
C1 0.0201(12) 0.0190(12) 0.0197(11) -0.0066(9) -0.0007(9) -0.0045(9)
C2 0.0211(12) 0.0145(12) 0.0225(11) -0.0080(9) 0.0018(9) -0.0044(9)
C3 0.0258(13) 0.0233(13) 0.0228(12) -0.0105(10) -0.0010(10) -0.0042(10)
C4 0.0316(14) 0.0294(14) 0.0221(12) -0.0148(11) 0.0021(10) -0.0023(11)
C5 0.0279(14) 0.0248(13) 0.0306(13) -0.0149(11) 0.0068(11) -0.0011(11)
C6 0.0209(12) 0.0247(13) 0.0259(12) -0.0096(10) 0.0012(9) -0.0029(10)
C7 0.0203(12) 0.0157(12) 0.0206(11) -0.0076(9) 0.0029(9) -0.0061(9)
C8 0.0195(12) 0.0159(12) 0.0244(12) -0.0077(9) -0.0005(9) -0.0042(9)
C9 0.0160(11) 0.0205(12) 0.0177(10) -0.0105(9) 0.0008(8) -0.0010(9)
C10 0.0141(11) 0.0164(12) 0.0212(11) -0.0086(9) -0.0010(9) -0.0029(9)
C11 0.0156(11) 0.0192(12) 0.0216(11) -0.0108(9) -0.0018(9) -0.0002(9)
C12 0.0216(12) 0.0175(12) 0.0216(11) -0.0088(9) 0.0011(9) -0.0045(9)
C13 0.0255(13) 0.0210(13) 0.0236(12) -0.0046(10) -0.0003(10) -0.0038(10)
C14 0.0204(13) 0.0256(14) 0.0318(13) -0.0124(11) 0.0033(10) -0.0065(10)
C15 0.0300(14) 0.0189(13) 0.0272(12) -0.0091(10) 0.0053(10) -0.0064(10)

loop_
_atom_type_symbol
_atom_type_description
_atom_type_scat_dispersion_real
_atom_type_scat_dispersion_imag
_atom_type_scat_source
C C 0.0033 0.0016 'International Tables Vol C Tables 4.2.6.8 and 6.1.1.4'
H H 0.0000 0.0000 'International Tables Vol C Tables 4.2.6.8 and 6.1.1.4'
N N 0.0061 0.0033 'International Tables Vol C Tables 4.2.6.8 and 6.1.1.4'
O O 0.0106 0.0060 'International Tables Vol C Tables 4.2.6.8 and 6.1.1.4'

loop_
_geom_angle_atom_site_label_1
_geom_angle_atom_site_label_2
_geom_angle_atom_site_label_3
_geom_angle
_geom_angle_site_symmetry_1
C1 N1 C8 111.24(18) .
C1 N1 C9 123.95(18) .
C8 N1 C9 122.57(17) .
O1 C1 N1 125.4(2) .
O1 C1 C2 128.6(2) .
N1 C1 C2 105.99(18) .
C7 C2 C3 121.5(2) .
C7 C2 C1 108.3(2) .
C3 C2 C1 130.2(2) .
C2 C3 C4 117.4(2) .
C5 C4 C3 120.9(2) .
C6 C5 C4 121.4(2) .
C7 C6 C5 117.2(2) .
C2 C7 C6 121.7(2) .
C2 C7 C8 108.79(19) .
C6 C7 C8 129.5(2) .
O2 C8 N1 125.3(2) .
O2 C8 C7 129.3(2) .
N1 C8 C7 105.31(18) .
C11 C9 C10 122.2(2) 2_766
C11 C9 N1 114.9(2) 2_766
C10 C9 N1 122.90(19) .
C11 C10 C9 114.18(19) .
C11 C10 C12 120.6(2) .
C9 C10 C12 125.23(19) .
C9 C11 C10 123.6(2) 2_766
C15 C12 C10 111.26(18) .
C15 C12 C14 107.71(19) .
C10 C12 C14 110.01(18) .
C15 C12 C13 107.01(18) .
C10 C12 C13 111.02(18) .
C14 C12 C13 109.72(18) .

loop_
_geom_bond_atom_site_label_1
_geom_bond_atom_site_label_2
_geom_bond_distance
_geom_bond_site_symmetry_2
N1 C1 1.406(3) .
N1 C8 1.416(3) .
N1 C9 1.446(3) .
O1 C1 1.210(3) .
O2 C8 1.203(3) .
C1 C2 1.491(3) .
C2 C7 1.380(3) .
C2 C3 1.383(3) .
C3 C4 1.396(3) .
C4 C5 1.390(3) .
C5 C6 1.388(3) .
C6 C7 1.386(3) .
C7 C8 1.492(3) .
C9 C11 1.389(3) 2_766
C9 C10 1.407(3) .
C10 C11 1.399(3) .
C10 C12 1.539(3) .
C11 C9 1.389(3) 2_766
C12 C15 1.531(3) .
C12 C14 1.541(3) .
C12 C13 1.544(3) .

loop_
_geom_torsion_atom_site_label_1
_geom_torsion_atom_site_label_2
_geom_torsion_atom_site_label_3
_geom_torsion_atom_site_label_4
_geom_torsion
_geom_torsion_site_symmetry_1
_geom_torsion_site_symmetry_4
C8 N1 C1 O1 -175.2(2) . .
C9 N1 C1 O1 -11.9(3) . .
C8 N1 C1 C2 5.2(2) . .
C9 N1 C1 C2 168.51(19) . .
O1 C1 C2 C7 178.3(2) . .
N1 C1 C2 C7 -2.1(2) . .
O1 C1 C2 C3 -0.1(4) . .
N1 C1 C2 C3 179.5(2) . .
C7 C2 C3 C4 0.4(3) . .
C1 C2 C3 C4 178.7(2) . .
C2 C3 C4 C5 -0.1(3) . .
C3 C4 C5 C6 0.3(4) . .
C4 C5 C6 C7 -0.8(3) . .
C3 C2 C7 C6 -1.0(3) . .
C1 C2 C7 C6 -179.6(2) . .
C3 C2 C7 C8 177.0(2) . .
C1 C2 C7 C8 -1.6(2) . .
C5 C6 C7 C2 1.1(3) . .
C5 C6 C7 C8 -176.4(2) . .
C1 N1 C8 O2 171.7(2) . .
C9 N1 C8 O2 8.1(3) . .
C1 N1 C8 C7 -6.1(2) . .
C9 N1 C8 C7 -169.68(18) . .
C2 C7 C8 O2 -173.0(2) . .
C6 C7 C8 O2 4.8(4) . .
C2 C7 C8 N1 4.6(2) . .
C6 C7 C8 N1 -177.6(2) . .
C1 N1 C9 C11 -83.0(3) . 2_766
C8 N1 C9 C11 78.5(3) . 2_766
C1 N1 C9 C10 97.8(3) . .
C8 N1 C9 C10 -100.7(2) . .
C11 C9 C10 C11 -0.4(3) 2_766 .
N1 C9 C10 C11 178.74(18) . .
C11 C9 C10 C12 -179.59(19) 2_766 .
N1 C9 C10 C12 -0.5(3) . .
C9 C10 C11 C9 0.4(3) . 2_766
C12 C10 C11 C9 179.64(19) . 2_766
C11 C10 C12 C15 5.6(3) . .
C9 C10 C12 C15 -175.3(2) . .
C11 C10 C12 C14 -113.7(2) . .
C9 C10 C12 C14 65.4(3) . .
C11 C10 C12 C13 124.6(2) . .
C9 C10 C12 C13 -56.2(3) . .
